data_4512476
loop_
_publ_author_name
'Moushi, Eleni E.'
'Kourtellaris, Andreas'
'Spanopoulos, Ioannis'
'Manos, Manolis J.'
'Papaefstathiou, Giannis S.'
'Trikalitis, Pantelis N.'
'Tasiopoulos, Anastasios J.'

_publ_section_title
;
 A Microporous Co2+Metal Organic Framework with Single-Crystal to
 Single-Crystal Transformation Properties and High CO2Uptake
;
_journal_issue 1
_journal_name_full 'Crystal Growth &amp; Design'
_journal_page_first 185
_journal_paper_doi 10.1021/cg501141m
_journal_volume 15
_journal_year 2015
_chemical_formula_moiety 'C108 H72 Co9 N18 O42, C7 H8, 2(C3 H6 N O)'
_chemical_formula_sum 'C121 H92 Co9 N20 O44'
_chemical_formula_weight 3060.52
_chemical_name_systematic
; 
 ? 
;
_space_group_IT_number 13
_symmetry_cell_setting monoclinic
_symmetry_space_group_name_Hall '-P 2yac'
_symmetry_space_group_name_H-M 'P 1 2/n 1'
_atom_sites_solution_hydrogens geom
_atom_sites_solution_primary direct
_atom_sites_solution_secondary difmap
_audit_creation_method SHELXL-97
_cell_angle_alpha 90.000(5)
_cell_angle_beta 90.945(5)
_cell_angle_gamma 90.000(5)
_cell_formula_units_Z 2
_cell_length_a 12.653(5)
_cell_length_b 25.497(5)
_cell_length_c 28.551(5)
_cell_measurement_reflns_used 8751
_cell_measurement_temperature 100(2)
_cell_measurement_theta_max 72.2160
_cell_measurement_theta_min 6.7990
_cell_volume 9210(4)
_computing_cell_refinement 'CrysAlis RED'
_computing_data_collection 'CrysAlis CCD'
_computing_data_reduction 'CrysAlis RED'
_computing_molecular_graphics
;
 DIAMOND (Brandenburg, 2006)
 MERCURY (Bruno et al. 2002)
;
_computing_publication_material 'WINGX (Farrugia, 1999)'
_computing_structure_refinement 'SHELXL-97 (Sheldrick, 1997)'
_computing_structure_solution 'SHELXL-97 (Sheldrick, 1997)'
_diffrn_ambient_temperature 100(2)
_diffrn_detector_area_resol_mean 10.4223
_diffrn_measured_fraction_theta_full 0.994
_diffrn_measured_fraction_theta_max 0.994
_diffrn_measurement_device_type 'SuperNova, Dual, Cu at zero, Atlas'
_diffrn_measurement_method '\w scans'
_diffrn_radiation_monochromator mirror
_diffrn_radiation_source 'SuperNova (Cu) X-ray Source'
_diffrn_radiation_type CuK\a
_diffrn_radiation_wavelength 1.54180
_diffrn_reflns_av_R_equivalents 0.0464
_diffrn_reflns_av_sigmaI/netI 0.0621
_diffrn_reflns_limit_h_max 15
_diffrn_reflns_limit_h_min -14
_diffrn_reflns_limit_k_max 13
_diffrn_reflns_limit_k_min -30
_diffrn_reflns_limit_l_max 34
_diffrn_reflns_limit_l_min -30
_diffrn_reflns_number 32436
_diffrn_reflns_theta_full 67.00
_diffrn_reflns_theta_max 67.00
_diffrn_reflns_theta_min 3.10
_exptl_absorpt_coefficient_mu 6.740
_exptl_absorpt_correction_T_max 1.00000
_exptl_absorpt_correction_T_min 0.83463
_exptl_absorpt_correction_type multi-scan
_exptl_absorpt_process_details 'Empirical absorption correction (CrysAlis RED, Oxford Diffraction)'
_exptl_crystal_colour Purple
_exptl_crystal_density_diffrn 1.104
_exptl_crystal_density_method 'not measured'
_exptl_crystal_description Polyhedral
_exptl_crystal_F_000 3106
_exptl_crystal_size_max 0.07
_exptl_crystal_size_mid 0.05
_exptl_crystal_size_min 0.03
_platon_squeeze_details
;
;
_refine_diff_density_max 2.688
_refine_diff_density_min -1.334
_refine_diff_density_rms 0.154
_refine_ls_extinction_method none
_refine_ls_goodness_of_fit_ref 1.035
_refine_ls_hydrogen_treatment constr
_refine_ls_matrix_type full
_refine_ls_number_parameters 863
_refine_ls_number_reflns 16312
_refine_ls_number_restraints 56
_refine_ls_restrained_S_all 1.034
_refine_ls_R_factor_all 0.1104
_refine_ls_R_factor_gt 0.0827
_refine_ls_shift/su_max 0.002
_refine_ls_shift/su_mean 0.000
_refine_ls_structure_factor_coef Fsqd
_refine_ls_weighting_details 'calc w=1/[\s^2^(Fo^2^)+(0.1762P)^2^+0.0000P] where P=(Fo^2^+2Fc^2^)/3'
_refine_ls_weighting_scheme calc
_refine_ls_wR_factor_gt 0.2245
_refine_ls_wR_factor_ref 0.2735
_reflns_number_gt 9608
_reflns_number_total 16312
_reflns_threshold_expression >2sigma(I)
_cod_data_source_file cg501141m_si_004.cif
_cod_data_source_block Co9MOF-Toluene
_cod_depositor_comments
;
The following automatic conversions were performed:

'_symmetry_cell_setting' value 'Monoclinic' changed to 'monoclinic'
according to
/home/saulius/struct/COD-crude-data--automatic-downloads/rss-feeds/ACS/lib/dictionaries/cif_core.dic
dictionary named 'cif_core.dic' version 2.4.2 from 2011-04-26.

Automatic conversion script
Id: cif_fix_values 2935 2014-11-11 08:27:57Z andrius 

 Adding full bibliography for 4512475--4512477.cif.
;
_cod_original_sg_symbol_H-M 'P 2/n'
_cod_database_code 4512476

loop_
_symmetry_equiv_pos_as_xyz
'x, y, z'
'-x+1/2, y, -z+1/2'
'-x, -y, -z'
'x-1/2, -y, z-1/2'

loop_
_atom_site_label
_atom_site_type_symbol
_atom_site_fract_x
_atom_site_fract_y
_atom_site_fract_z
_atom_site_U_iso_or_equiv
_atom_site_adp_type
_atom_site_occupancy
_atom_site_symmetry_multiplicity
_atom_site_calc_flag
_atom_site_refinement_flags
Co1 Co 0.74478(6) 0.99815(2) 0.81303(2) 0.0163(2) Uani 1 1 d .
Co2 Co 0.24573(6) 0.49964(2) 1.18707(2) 0.0159(2) Uani 1 1 d .
Co3 Co 0.88687(6) 0.75065(2) 1.03238(3) 0.0189(2) Uani 1 1 d U
Co4 Co 0.60457(6) 0.74899(2) 1.02427(2) 0.0154(2) Uani 1 1 d .
Co5 Co 0.2500 0.74901(3) 0.7500 0.0179(3) Uani 1 2 d S
O1 O 0.7500 1.04243(16) 0.7500 0.0192(9) Uani 1 2 d S
O2 O 0.2500 0.54577(16) 1.2500 0.0164(9) Uani 1 2 d S
O3 O 0.7417(3) 0.74959(10) 1.07063(12) 0.0204(6) Uani 1 1 d U
O4 O 1.0373(4) 0.74898(14) 0.99960(19) 0.0478(12) Uani 1 1 d .
O5 O 0.8462(3) 0.81250(13) 0.99027(13) 0.0305(8) Uani 1 1 d .
O6 O 0.6727(3) 0.80072(14) 0.97909(13) 0.0347(9) Uani 1 1 d .
O7 O 0.4602(3) 1.18868(13) 0.94041(13) 0.0320(8) Uani 1 1 d .
O8 O 0.3331(3) 1.16943(15) 0.88802(14) 0.0430(10) Uani 1 1 d .
O9 O 0.6609(3) 0.68362(13) 0.99125(13) 0.0312(8) Uani 1 1 d .
O10 O 0.8348(3) 0.69559(13) 0.98369(14) 0.0356(9) Uani 1 1 d .
O11 O 0.9418(3) 0.68954(14) 1.07332(14) 0.0363(9) Uani 1 1 d .
O12 O 0.8100(3) 0.66861(15) 1.12090(15) 0.0464(10) Uani 1 1 d .
O13 O 0.8651(3) 1.04423(13) 0.84118(13) 0.0301(8) Uani 1 1 d .
O14 O 0.9023(4) 1.09680(19) 0.78113(15) 0.0646(14) Uani 1 1 d U
O15 O 0.3465(3) 0.55094(13) 1.15417(12) 0.0286(8) Uani 1 1 d .
O16 O 0.3911(4) 0.60433(16) 1.21334(14) 0.0500(11) Uani 1 1 d .
O17 O 0.2702(3) 0.74911(10) 0.82239(12) 0.0259(8) Uani 1 1 d .
O18 O 0.1452(4) 0.74799(18) 0.87687(18) 0.0587(15) Uani 1 1 d U
O19 O 0.1414(3) 0.44630(12) 1.21309(11) 0.0271(8) Uani 1 1 d .
O20 O 0.3792(3) 0.45787(12) 1.20999(11) 0.0263(7) Uani 1 1 d .
O21 O 0.6164(3) 0.95650(12) 0.78837(11) 0.0241(7) Uani 1 1 d .
O22 O 0.8534(3) 0.94367(12) 0.78784(11) 0.0244(7) Uani 1 1 d .
O23 O 0.2011(7) 0.7533(4) 0.0669(3) 0.148(5) Uani 1 1 d .
N1 N 0.7474(3) 0.95113(14) 0.87473(13) 0.0213(8) Uani 1 1 d .
N2 N 0.6331(3) 1.05003(15) 0.84505(14) 0.0252(9) Uani 1 1 d U
N3 N 0.7544(3) 0.54808(14) 0.87437(13) 0.0219(8) Uani 1 1 d .
N4 N 0.1172(3) 0.54572(15) 1.15884(14) 0.0251(9) Uani 1 1 d U
N5 N 1.0510(3) 1.19271(16) 0.91933(15) 0.0294(9) Uani 1 1 d U
N6 N 0.5287(3) 0.69699(15) 1.07131(15) 0.0279(9) Uani 1 1 d U
N7 N 0.4765(3) 0.74824(13) 0.97302(15) 0.0226(9) Uani 1 1 d .
N8 N 0.3668(3) 0.68642(14) 0.74942(14) 0.0218(8) Uani 1 1 d .
N9 N 0.3680(3) 0.81130(14) 0.74846(15) 0.0233(9) Uani 1 1 d .
N10 N 0.2221(7) 0.7443(3) 0.1437(4) 0.086(3) Uani 1 1 d .
C1 C 0.8405(4) 0.93372(18) 0.89236(17) 0.0263(11) Uani 1 1 d .
H1 H 0.9037 0.9498 0.8820 0.032 Uiso 1 1 calc R
C2 C 0.8483(4) 0.89366(18) 0.92476(18) 0.0285(11) Uani 1 1 d .
H2 H 0.9153 0.8827 0.9367 0.034 Uiso 1 1 calc R
C3 C 0.7549(4) 0.86956(17) 0.93969(16) 0.0211(10) Uani 1 1 d .
C4 C 0.6610(4) 0.8881(2) 0.92195(17) 0.0281(11) Uani 1 1 d .
H4 H 0.5965 0.8729 0.9318 0.034 Uiso 1 1 calc R
C5 C 0.6591(4) 0.92859(19) 0.88988(18) 0.0279(11) Uani 1 1 d .
H5 H 0.5928 0.9408 0.8782 0.033 Uiso 1 1 calc R
C6 C 0.7593(4) 0.82365(18) 0.97287(16) 0.0224(10) Uani 1 1 d .
C7 C 0.5374(4) 1.06141(19) 0.82517(19) 0.0330(12) Uani 1 1 d .
H7 H 0.5180 1.0444 0.7967 0.040 Uiso 1 1 calc R
C8 C 0.4662(4) 1.0968(2) 0.84454(19) 0.0362(13) Uani 1 1 d .
H8 H 0.4007 1.1040 0.8292 0.043 Uiso 1 1 calc R
C9 C 0.4924(4) 1.12117(19) 0.88643(18) 0.0313(11) Uani 1 1 d .
C10 C 0.5871(4) 1.1085(2) 0.90784(19) 0.0351(13) Uani 1 1 d .
H10 H 0.6073 1.1243 0.9368 0.042 Uiso 1 1 calc R
C11 C 0.6529(5) 1.0723(2) 0.8866(2) 0.0424(14) Uani 1 1 d U
H11 H 0.7162 1.0626 0.9027 0.051 Uiso 1 1 calc R
C12 C 0.4212(4) 1.16188(19) 0.90691(18) 0.0323(12) Uani 1 1 d .
C13 C 0.6640(4) 0.56558(19) 0.89196(17) 0.0262(10) Uani 1 1 d .
H13 H 0.5994 0.5502 0.8814 0.031 Uiso 1 1 calc R
C14 C 0.6605(4) 0.60478(19) 0.92457(17) 0.0266(11) Uani 1 1 d .
H14 H 0.5944 0.6162 0.9361 0.032 Uiso 1 1 calc R
C15 C 0.7528(4) 0.62777(17) 0.94069(15) 0.0200(9) Uani 1 1 d .
C16 C 0.8472(4) 0.60899(19) 0.92367(17) 0.0279(11) Uani 1 1 d .
H16 H 0.9127 0.6231 0.9345 0.033 Uiso 1 1 calc R
C17 C 0.8449(4) 0.56975(18) 0.89103(17) 0.0256(10) Uani 1 1 d .
H17 H 0.9101 0.5571 0.8795 0.031 Uiso 1 1 calc R
C18 C 0.7509(4) 0.67332(18) 0.97489(16) 0.0228(10) Uani 1 1 d .
C19 C 0.1223(5) 0.5649(2) 1.1154(2) 0.0428(14) Uani 1 1 d U
H19 H 0.1778 0.5527 1.0962 0.051 Uiso 1 1 calc R
C20 C 0.0523(5) 0.6016(2) 1.0961(2) 0.0371(13) Uani 1 1 d .
H20 H 0.0617 0.6146 1.0652 0.044 Uiso 1 1 calc R
C21 C 0.9703(4) 0.6185(2) 1.12244(19) 0.0318(11) Uani 1 1 d .
C22 C 0.9571(4) 0.5969(2) 1.1658(2) 0.0380(13) Uani 1 1 d .
H22 H 0.8977 0.6062 1.1839 0.046 Uiso 1 1 calc R
C23 C 0.0313(4) 0.5610(2) 1.1833(2) 0.0332(12) Uani 1 1 d .
H23 H 0.0212 0.5467 1.2136 0.040 Uiso 1 1 calc R
C24 C 0.9005(4) 0.6618(2) 1.1040(2) 0.0340(12) Uani 1 1 d .
C25 C 1.0048(5) 1.1496(2) 0.9337(2) 0.0509(17) Uani 1 1 d U
H25 H 1.0028 1.1438 0.9665 0.061 Uiso 1 1 calc R
C26 C 0.9587(5) 1.1120(2) 0.9050(2) 0.0389(13) Uani 1 1 d .
H26 H 0.9272 1.0814 0.9175 0.047 Uiso 1 1 calc R
C27 C 0.9605(5) 1.1212(2) 0.8567(2) 0.0414(14) Uani 1 1 d .
C28 C 1.0110(5) 1.1661(2) 0.8402(2) 0.0496(16) Uani 1 1 d .
H28 H 1.0148 1.1730 0.8076 0.060 Uiso 1 1 calc R
C29 C 1.0552(5) 1.2002(2) 0.8729(2) 0.0460(15) Uani 1 1 d U
H29 H 1.0903 1.2306 0.8617 0.055 Uiso 1 1 calc R
C30 C 0.9052(5) 1.0845(2) 0.8236(2) 0.0403(13) Uani 1 1 d U
C31 C 0.4819(5) 0.6529(2) 1.0589(2) 0.0416(14) Uani 1 1 d U
H31 H 0.4807 0.6445 1.0265 0.050 Uiso 1 1 calc R
C32 C 0.4338(5) 0.6173(2) 1.08917(19) 0.0385(13) Uani 1 1 d .
H32 H 0.3988 0.5869 1.0776 0.046 Uiso 1 1 calc R
C33 C 0.4389(5) 0.6280(2) 1.1361(2) 0.0364(13) Uani 1 1 d .
C34 C 0.4864(5) 0.6744(2) 1.1516(2) 0.0436(15) Uani 1 1 d .
H34 H 0.4891 0.6832 1.1840 0.052 Uiso 1 1 calc R
C35 C 0.5294(5) 0.7072(2) 1.1184(2) 0.0438(15) Uani 1 1 d U
H35 H 0.5615 0.7388 1.1289 0.053 Uiso 1 1 calc R
C36 C 0.3896(5) 0.5919(2) 1.17096(19) 0.0365(13) Uani 1 1 d .
C37 C 0.3770(4) 0.75378(18) 0.9836(2) 0.0293(12) Uani 1 1 d .
H37 H 0.3584 0.7572 1.0156 0.035 Uiso 1 1 calc R
C38 C 0.2973(4) 0.7548(2) 0.9493(2) 0.0343(13) Uani 1 1 d .
H38 H 0.2257 0.7593 0.9580 0.041 Uiso 1 1 calc R
C39 C 0.3226(5) 0.74930(16) 0.9025(2) 0.0294(12) Uani 1 1 d .
C40 C 0.4300(4) 0.74361(19) 0.8914(2) 0.0312(12) Uani 1 1 d .
H40 H 0.4507 0.7399 0.8597 0.037 Uiso 1 1 calc R
C41 C 0.5043(4) 0.74347(19) 0.92712(19) 0.0290(11) Uani 1 1 d .
H41 H 0.5769 0.7400 0.9197 0.035 Uiso 1 1 calc R
C42 C 0.2371(5) 0.74903(17) 0.8644(2) 0.0319(13) Uani 1 1 d U
C43 C 0.3765(4) 0.65312(19) 0.78605(19) 0.0312(12) Uani 1 1 d .
H43 H 0.3300 0.6573 0.8116 0.037 Uiso 1 1 calc R
C44 C 0.4498(4) 0.61369(19) 0.78821(17) 0.0274(11) Uani 1 1 d .
H44 H 0.4541 0.5915 0.8149 0.033 Uiso 1 1 calc R
C45 C 0.5189(3) 0.60625(16) 0.75058(16) 0.0195(9) Uani 1 1 d .
C46 C 0.5076(4) 0.63956(18) 0.71270(18) 0.0294(11) Uani 1 1 d .
H46 H 0.5513 0.6353 0.6862 0.035 Uiso 1 1 calc R
C47 C 0.4329(4) 0.67898(19) 0.71336(17) 0.0262(10) Uani 1 1 d .
H47 H 0.4278 0.7020 0.6872 0.031 Uiso 1 1 calc R
C48 C 0.1006(4) 0.43688(16) 1.25189(16) 0.0191(9) Uani 1 1 d .
C49 C 0.4302(4) 0.82041(19) 0.71126(18) 0.0270(11) Uani 1 1 d .
H49 H 0.4227 0.7984 0.6846 0.032 Uiso 1 1 calc R
C50 C 0.5038(4) 0.85988(19) 0.71015(18) 0.0308(12) Uani 1 1 d .
H50 H 0.5447 0.8651 0.6829 0.037 Uiso 1 1 calc R
C51 C 0.5183(4) 0.89223(17) 0.74895(16) 0.0205(10) Uani 1 1 d .
C52 C 0.4528(4) 0.8832(2) 0.78662(18) 0.0319(12) Uani 1 1 d .
H52 H 0.4589 0.9046 0.8138 0.038 Uiso 1 1 calc R
C53 C 0.3801(4) 0.8440(2) 0.78506(19) 0.0337(12) Uani 1 1 d .
H53 H 0.3355 0.8394 0.8112 0.040 Uiso 1 1 calc R
C54 C 0.5999(4) 0.93465(17) 0.74935(16) 0.0209(10) Uani 1 1 d .
C55 C 0.2500 0.0897(7) 0.7500 0.119(5) Uani 1 2 d SDU
C56 C 0.1820(11) 0.0614(6) 0.7770(5) 0.214(5) Uani 1 1 d DU
H56 H 0.1328 0.0801 0.7954 0.256 Uiso 1 1 calc R
C57 C 0.1808(12) 0.0075(6) 0.7789(5) 0.214(5) Uani 1 1 d DU
H57 H 0.1346 -0.0108 0.7991 0.256 Uiso 1 1 calc R
C58 C 0.2500 -0.0189(10) 0.7500 0.214(5) Uani 1 2 d SDU
H58 H 0.2500 -0.0562 0.7500 0.256 Uiso 1 2 calc SR
C59 C 0.2500 0.1501(7) 0.7500 0.214(5) Uani 1 2 d SDU
H59A H 0.1928 0.1629 0.7697 0.320 Uiso 0.50 1 calc PR
H59B H 0.2393 0.1629 0.7179 0.320 Uiso 0.50 1 calc PR
H59C H 0.3179 0.1629 0.7624 0.320 Uiso 0.50 1 calc PR
C60 C 0.1823(8) 0.7295(6) 0.1006(6) 0.118(4) Uani 1 1 d .
C61 C 0.2832(9) 0.7889(4) 0.1511(6) 0.187(8) Uani 1 1 d .
H61A H 0.3010 0.7920 0.1845 0.280 Uiso 1 1 calc R
H61B H 0.2435 0.8199 0.1409 0.280 Uiso 1 1 calc R
H61C H 0.3484 0.7862 0.1332 0.280 Uiso 1 1 calc R
C62 C 0.1956(9) 0.7093(5) 0.1821(5) 0.131(5) Uani 1 1 d .
H62A H 0.1510 0.6807 0.1702 0.196 Uiso 1 1 calc R
H62B H 0.1573 0.7289 0.2060 0.196 Uiso 1 1 calc R
H62C H 0.2606 0.6948 0.1960 0.196 Uiso 1 1 calc R

loop_
_atom_site_aniso_label
_atom_site_aniso_U_11
_atom_site_aniso_U_22
_atom_site_aniso_U_33
_atom_site_aniso_U_23
_atom_site_aniso_U_13
_atom_site_aniso_U_12
Co1 0.0233(4) 0.0088(3) 0.0167(4) -0.0007(3) -0.0071(3) 0.0002(3)
Co2 0.0238(4) 0.0092(3) 0.0144(4) 0.0006(2) -0.0049(3) 0.0008(3)
Co3 0.0217(4) 0.0125(4) 0.0223(4) -0.0003(3) -0.0098(3) -0.0004(3)
Co4 0.0199(4) 0.0115(3) 0.0146(4) -0.0009(3) -0.0052(3) 0.0005(3)
Co5 0.0188(5) 0.0090(5) 0.0254(6) 0.000 -0.0120(4) 0.000
O1 0.026(2) 0.017(2) 0.014(2) 0.000 0.0019(18) 0.000
O2 0.019(2) 0.018(2) 0.012(2) 0.000 0.0013(17) 0.000
O3 0.0184(13) 0.0171(15) 0.0252(17) -0.0026(12) -0.0109(10) -0.0007(12)
O4 0.032(2) 0.046(3) 0.065(3) 0.0081(19) -0.005(2) -0.0002(17)
O5 0.0289(19) 0.0267(17) 0.036(2) 0.0096(15) -0.0090(15) 0.0009(15)
O6 0.0291(19) 0.037(2) 0.038(2) 0.0180(16) -0.0081(16) -0.0074(17)
O7 0.034(2) 0.0271(17) 0.034(2) -0.0120(15) -0.0069(16) 0.0072(16)
O8 0.033(2) 0.045(2) 0.051(2) -0.0151(19) -0.0122(18) 0.0079(18)
O9 0.0288(19) 0.0290(18) 0.036(2) -0.0140(15) -0.0035(16) 0.0054(16)
O10 0.0274(19) 0.0300(18) 0.049(2) -0.0203(17) -0.0055(17) -0.0019(16)
O11 0.0270(19) 0.0275(18) 0.054(2) 0.0126(17) -0.0018(17) 0.0080(16)
O12 0.038(2) 0.041(2) 0.061(3) 0.015(2) 0.001(2) 0.0100(19)
O13 0.0306(19) 0.0232(17) 0.036(2) -0.0022(15) -0.0080(16) -0.0025(15)
O14 0.087(4) 0.071(3) 0.036(2) -0.007(2) 0.000(2) -0.044(3)
O15 0.034(2) 0.0224(16) 0.0298(19) 0.0019(14) 0.0047(15) -0.0028(15)
O16 0.068(3) 0.052(2) 0.030(2) 0.0070(18) -0.011(2) -0.028(2)
O17 0.036(2) 0.0196(17) 0.0213(19) -0.0006(12) -0.0159(16) -0.0002(13)
O18 0.026(2) 0.109(5) 0.041(3) 0.008(2) -0.008(2) -0.007(2)
O19 0.039(2) 0.0209(16) 0.0210(18) 0.0009(13) -0.0025(15) -0.0076(15)
O20 0.0326(19) 0.0245(16) 0.0216(17) 0.0020(13) -0.0053(14) 0.0061(15)
O21 0.0296(18) 0.0209(15) 0.0217(17) -0.0040(13) -0.0032(14) -0.0003(14)
O22 0.0324(18) 0.0199(15) 0.0207(17) -0.0001(13) -0.0044(14) 0.0049(14)
O23 0.066(5) 0.287(16) 0.091(6) 0.045(6) 0.000(5) -0.024(6)
N1 0.023(2) 0.0198(18) 0.021(2) 0.0012(15) -0.0037(16) 0.0022(16)
N2 0.034(2) 0.0171(18) 0.024(2) -0.0036(16) -0.0018(17) 0.0023(17)
N3 0.026(2) 0.0199(18) 0.0200(19) -0.0016(15) -0.0013(16) 0.0029(17)
N4 0.034(2) 0.0201(18) 0.021(2) 0.0035(16) -0.0031(17) -0.0001(18)
N5 0.031(2) 0.024(2) 0.033(2) -0.0029(17) -0.0074(19) -0.0081(18)
N6 0.028(2) 0.024(2) 0.031(2) 0.0071(17) -0.0127(18) -0.0063(18)
N7 0.021(2) 0.022(2) 0.025(2) -0.0012(15) -0.0070(17) -0.0008(15)
N8 0.0212(19) 0.0113(17) 0.032(2) -0.0005(15) -0.0086(16) 0.0030(15)
N9 0.0187(19) 0.0147(17) 0.036(2) 0.0002(16) -0.0065(17) -0.0064(16)
N10 0.053(4) 0.095(6) 0.109(7) 0.006(5) -0.027(5) 0.000(4)
C1 0.026(3) 0.025(2) 0.027(3) 0.007(2) -0.005(2) -0.009(2)
C2 0.032(3) 0.023(2) 0.030(3) 0.005(2) -0.014(2) -0.001(2)
C3 0.023(2) 0.021(2) 0.019(2) -0.0002(18) -0.0041(18) -0.0024(19)
C4 0.025(3) 0.034(3) 0.025(3) 0.006(2) -0.002(2) -0.002(2)
C5 0.024(2) 0.028(2) 0.032(3) 0.007(2) -0.005(2) 0.005(2)
C6 0.029(3) 0.017(2) 0.022(2) -0.0034(18) -0.005(2) -0.0017(19)
C7 0.034(3) 0.031(3) 0.034(3) -0.008(2) -0.007(2) 0.009(2)
C8 0.036(3) 0.036(3) 0.036(3) -0.007(2) -0.009(2) 0.009(2)
C9 0.037(3) 0.026(2) 0.031(3) -0.006(2) -0.007(2) 0.004(2)
C10 0.040(3) 0.032(3) 0.033(3) -0.009(2) -0.013(2) 0.003(2)
C11 0.039(3) 0.044(3) 0.044(3) -0.013(3) -0.015(3) 0.009(3)
C12 0.037(3) 0.028(2) 0.032(3) -0.003(2) -0.006(2) 0.000(2)
C13 0.025(3) 0.027(2) 0.027(3) -0.006(2) -0.002(2) 0.002(2)
C14 0.030(3) 0.027(2) 0.023(2) -0.008(2) -0.002(2) 0.006(2)
C15 0.027(2) 0.016(2) 0.018(2) -0.0014(17) 0.0015(18) 0.0021(19)
C16 0.029(3) 0.029(2) 0.025(3) -0.007(2) -0.004(2) 0.002(2)
C17 0.025(2) 0.026(2) 0.026(3) -0.005(2) -0.004(2) 0.004(2)
C18 0.029(3) 0.019(2) 0.020(2) -0.0009(18) -0.010(2) 0.005(2)
C19 0.045(3) 0.046(3) 0.038(3) 0.007(3) -0.003(3) 0.016(3)
C20 0.039(3) 0.043(3) 0.029(3) 0.008(2) -0.001(2) 0.012(3)
C21 0.028(3) 0.028(2) 0.039(3) 0.001(2) -0.004(2) 0.003(2)
C22 0.030(3) 0.034(3) 0.050(4) 0.004(3) 0.001(2) 0.008(2)
C23 0.028(3) 0.031(3) 0.041(3) 0.001(2) 0.001(2) 0.013(2)
C24 0.033(3) 0.027(3) 0.042(3) 0.002(2) -0.007(2) 0.002(2)
C25 0.066(4) 0.044(3) 0.042(4) 0.011(3) -0.026(3) -0.014(3)
C26 0.046(3) 0.037(3) 0.033(3) 0.002(2) -0.011(3) -0.004(3)
C27 0.046(3) 0.040(3) 0.038(3) -0.008(3) -0.006(3) -0.011(3)
C28 0.059(4) 0.052(4) 0.037(3) -0.008(3) -0.010(3) -0.016(3)
C29 0.056(4) 0.045(3) 0.037(3) 0.000(3) -0.012(3) -0.020(3)
C30 0.041(3) 0.041(3) 0.039(3) -0.006(3) -0.003(3) -0.015(3)
C31 0.053(4) 0.035(3) 0.037(3) -0.004(2) 0.003(3) -0.012(3)
C32 0.055(4) 0.030(3) 0.030(3) -0.001(2) -0.007(3) -0.006(3)
C33 0.042(3) 0.027(3) 0.039(3) 0.003(2) -0.013(3) -0.008(2)
C34 0.059(4) 0.040(3) 0.031(3) 0.006(2) -0.004(3) -0.021(3)
C35 0.059(4) 0.039(3) 0.033(3) 0.001(2) -0.003(3) -0.015(3)
C36 0.040(3) 0.036(3) 0.034(3) 0.004(2) -0.004(2) -0.011(3)
C37 0.024(3) 0.040(3) 0.024(3) -0.003(2) -0.001(2) -0.002(2)
C38 0.019(3) 0.059(4) 0.025(3) 0.002(2) 0.004(2) -0.003(2)
C39 0.037(3) 0.024(3) 0.026(3) -0.0002(19) -0.012(2) -0.002(2)
C40 0.026(3) 0.042(3) 0.024(3) -0.001(2) -0.010(2) 0.000(2)
C41 0.021(3) 0.044(3) 0.022(3) -0.001(2) -0.003(2) 0.004(2)
C42 0.036(3) 0.030(3) 0.030(3) 0.002(2) -0.015(2) -0.005(2)
C43 0.034(3) 0.023(2) 0.037(3) 0.001(2) -0.002(2) 0.010(2)
C44 0.032(3) 0.026(2) 0.024(3) 0.006(2) -0.001(2) 0.006(2)
C45 0.021(2) 0.015(2) 0.023(2) -0.0027(17) -0.0056(18) 0.0046(18)
C46 0.038(3) 0.023(2) 0.026(3) 0.009(2) -0.002(2) 0.004(2)
C47 0.032(3) 0.023(2) 0.024(2) 0.0046(19) 0.003(2) 0.008(2)
C48 0.022(2) 0.013(2) 0.023(2) 0.0020(17) -0.0063(19) -0.0019(18)
C49 0.027(3) 0.023(2) 0.032(3) -0.006(2) 0.006(2) -0.009(2)
C50 0.041(3) 0.023(2) 0.028(3) -0.005(2) -0.007(2) -0.001(2)
C51 0.020(2) 0.017(2) 0.024(2) -0.0029(18) -0.0046(19) -0.0042(18)
C52 0.036(3) 0.033(3) 0.028(3) -0.013(2) 0.002(2) -0.008(2)
C53 0.040(3) 0.031(3) 0.030(3) -0.002(2) 0.000(2) -0.016(2)
C54 0.024(2) 0.018(2) 0.021(2) 0.0026(18) -0.0037(19) -0.0012(19)
C55 0.119(5) 0.119(5) 0.119(5) 0.000 0.0018(7) 0.000
C56 0.214(5) 0.213(5) 0.214(5) 0.0000(5) 0.0038(5) -0.0001(5)
C57 0.214(5) 0.213(5) 0.214(5) 0.0000(5) 0.0038(5) -0.0001(5)
C58 0.214(5) 0.213(5) 0.214(5) 0.0000(5) 0.0038(5) -0.0001(5)
C59 0.214(5) 0.213(5) 0.214(5) 0.0000(5) 0.0038(5) -0.0001(5)
C60 0.048(6) 0.164(11) 0.140(13) 0.034(10) -0.001(7) -0.010(7)
C61 0.086(9) 0.075(7) 0.40(3) 0.044(11) -0.059(12) -0.010(7)
C62 0.091(9) 0.120(10) 0.182(14) -0.008(10) 0.013(9) -0.003(8)

loop_
_atom_type_symbol
_atom_type_description
_atom_type_scat_dispersion_real
_atom_type_scat_dispersion_imag
_atom_type_scat_source
C C 0.0181 0.0091 'International Tables Vol C Tables 4.2.6.8 and 6.1.1.4'
H H 0.0000 0.0000 'International Tables Vol C Tables 4.2.6.8 and 6.1.1.4'
N N 0.0311 0.0180 'International Tables Vol C Tables 4.2.6.8 and 6.1.1.4'
O O 0.0492 0.0322 'International Tables Vol C Tables 4.2.6.8 and 6.1.1.4'
Co Co -2.3653 3.6143 'International Tables Vol C Tables 4.2.6.8 and 6.1.1.4'

loop_
_geom_angle_atom_site_label_1
_geom_angle_atom_site_label_2
_geom_angle_atom_site_label_3
_geom_angle
_geom_angle_site_symmetry_1
_geom_angle_site_symmetry_3
O21 Co1 O13 174.97(14) . .
O21 Co1 O22 93.40(13) . .
O13 Co1 O22 91.54(14) . .
O21 Co1 O1 91.14(11) . .
O13 Co1 O1 89.68(12) . .
O22 Co1 O1 91.82(12) . .
O21 Co1 N1 89.65(14) . .
O13 Co1 N1 89.82(15) . .
O22 Co1 N1 84.78(14) . .
O1 Co1 N1 176.55(13) . .
O21 Co1 N2 86.69(15) . .
O13 Co1 N2 88.30(15) . .
O22 Co1 N2 174.56(14) . .
O1 Co1 N2 93.61(13) . .
N1 Co1 N2 89.78(15) . .
O19 Co2 O15 174.24(14) . .
O19 Co2 O20 94.04(14) . .
O15 Co2 O20 87.92(14) . .
O19 Co2 N3 85.85(15) . 3_667
O15 Co2 N3 88.82(15) . 3_667
O20 Co2 N3 87.51(14) . 3_667
O19 Co2 O2 93.89(12) . .
O15 Co2 O2 91.52(12) . .
O20 Co2 O2 90.46(11) . .
N3 Co2 O2 177.93(13) 3_667 .
O19 Co2 N4 90.61(15) . .
O15 Co2 N4 87.25(15) . .
O20 Co2 N4 174.90(15) . .
N3 Co2 N4 90.75(15) 3_667 .
O2 Co2 N4 91.31(13) . .
O5 Co3 O11 174.86(15) . .
O5 Co3 O10 93.09(16) . .
O11 Co3 O10 88.22(16) . .
O5 Co3 O4 88.56(16) . .
O11 Co3 O4 86.50(16) . .
O10 Co3 O4 88.19(17) . .
O5 Co3 N5 86.81(16) . 3_777
O11 Co3 N5 91.60(18) . 3_777
O10 Co3 N5 176.75(17) . 3_777
O4 Co3 N5 88.56(18) . 3_777
O5 Co3 O3 95.71(13) . .
O11 Co3 O3 89.16(14) . .
O10 Co3 O3 93.86(14) . .
O4 Co3 O3 175.15(16) . .
N5 Co3 O3 89.38(15) 3_777 .
O6 Co4 O9 94.65(16) . .
O6 Co4 O7 89.21(16) . 3_677
O9 Co4 O7 175.89(15) . 3_677
O6 Co4 N6 177.87(16) . .
O9 Co4 N6 86.99(16) . .
O7 Co4 N6 89.12(17) 3_677 .
O6 Co4 O3 92.26(14) . .
O9 Co4 O3 90.34(13) . .
O7 Co4 O3 90.94(13) 3_677 .
N6 Co4 O3 89.08(14) . .
O6 Co4 N7 84.14(15) . .
O9 Co4 N7 86.79(14) . .
O7 Co4 N7 92.19(14) 3_677 .
N6 Co4 N7 94.61(16) . .
O3 Co4 N7 175.19(16) . .
O17 Co5 O17 179.86(15) 2_556 .
O17 Co5 N8 93.77(14) 2_556 .
O17 Co5 N8 86.34(14) . .
O17 Co5 N8 86.34(14) 2_556 2_556
O17 Co5 N8 93.77(14) . 2_556
N8 Co5 N8 85.6(2) . 2_556
O17 Co5 N9 92.98(15) 2_556 .
O17 Co5 N9 86.92(15) . .
N8 Co5 N9 93.95(16) . .
N8 Co5 N9 179.16(14) 2_556 .
O17 Co5 N9 86.92(14) 2_556 2_556
O17 Co5 N9 92.98(14) . 2_556
N8 Co5 N9 179.17(14) . 2_556
N8 Co5 N9 93.95(16) 2_556 2_556
N9 Co5 N9 86.5(2) . 2_556
Co1 O1 Co1 115.87(19) . 2_656
Co2 O2 Co2 113.58(18) . 2_557
Co3 O3 Co4 111.83(16) . .
C6 O5 Co3 129.0(3) . .
C6 O6 Co4 140.0(3) . .
C12 O7 Co4 129.2(3) . 3_677
C18 O9 Co4 131.4(3) . .
C18 O10 Co3 135.6(3) . .
C24 O11 Co3 133.3(3) . .
C30 O13 Co1 127.4(4) . .
C36 O15 Co2 128.0(4) . .
C42 O17 Co5 153.8(4) . .
C48 O19 Co2 136.6(3) . .
C48 O20 Co2 130.5(3) 2_557 .
C54 O21 Co1 130.5(3) . .
C54 O22 Co1 137.7(3) 2_656 .
C5 N1 C1 117.9(4) . .
C5 N1 Co1 120.5(3) . .
C1 N1 Co1 119.7(3) . .
C11 N2 C7 115.7(5) . .
C11 N2 Co1 121.6(4) . .
C7 N2 Co1 122.7(3) . .
C13 N3 C17 117.2(4) . .
C13 N3 Co2 120.7(3) . 3_667
C17 N3 Co2 120.8(3) . 3_667
C19 N4 C23 115.0(4) . .
C19 N4 Co2 120.0(4) . .
C23 N4 Co2 124.8(3) . .
C25 N5 C29 116.9(5) . .
C25 N5 Co3 121.7(4) . 3_777
C29 N5 Co3 121.4(4) . 3_777
C31 N6 C35 115.0(5) . .
C31 N6 Co4 124.6(4) . .
C35 N6 Co4 120.4(3) . .
C37 N7 C41 119.7(5) . .
C37 N7 Co4 123.7(4) . .
C41 N7 Co4 116.5(3) . .
C47 N8 C43 116.9(4) . .
C47 N8 Co5 122.6(3) . .
C43 N8 Co5 120.5(3) . .
C53 N9 C49 116.3(4) . .
C53 N9 Co5 120.4(3) . .
C49 N9 Co5 123.3(3) . .
C60 N10 C61 123.8(12) . .
C60 N10 C62 114.9(10) . .
C61 N10 C62 121.3(12) . .
N1 C1 C2 123.1(5) . .
N1 C1 H1 118.4 . .
C2 C1 H1 118.4 . .
C1 C2 C3 118.4(5) . .
C1 C2 H2 120.8 . .
C3 C2 H2 120.8 . .
C4 C3 C2 117.8(4) . .
C4 C3 C6 121.6(4) . .
C2 C3 C6 120.6(4) . .
C3 C4 C5 120.7(5) . .
C3 C4 H4 119.7 . .
C5 C4 H4 119.7 . .
N1 C5 C4 122.1(4) . .
N1 C5 H5 119.0 . .
C4 C5 H5 119.0 . .
O5 C6 O6 127.6(4) . .
O5 C6 C3 117.1(4) . .
O6 C6 C3 115.3(4) . .
N2 C7 C8 123.3(5) . .
N2 C7 H7 118.4 . .
C8 C7 H7 118.4 . .
C9 C8 C7 119.1(5) . .
C9 C8 H8 120.4 . .
C7 C8 H8 120.4 . .
C10 C9 C8 118.2(5) . .
C10 C9 C12 120.9(5) . .
C8 C9 C12 120.8(5) . .
C9 C10 C11 119.1(5) . .
C9 C10 H10 120.5 . .
C11 C10 H10 120.5 . .
N2 C11 C10 124.4(5) . .
N2 C11 H11 117.8 . .
C10 C11 H11 117.8 . .
O8 C12 O7 125.2(5) . .
O8 C12 C9 118.5(5) . .
O7 C12 C9 116.0(5) . .
N3 C13 C14 122.6(5) . .
N3 C13 H13 118.7 . .
C14 C13 H13 118.7 . .
C13 C14 C15 120.1(5) . .
C13 C14 H14 119.9 . .
C15 C14 H14 119.9 . .
C14 C15 C16 117.9(4) . .
C14 C15 C18 121.2(4) . .
C16 C15 C18 120.9(4) . .
C17 C16 C15 118.9(5) . .
C17 C16 H16 120.5 . .
C15 C16 H16 120.5 . .
N3 C17 C16 123.2(5) . .
N3 C17 H17 118.4 . .
C16 C17 H17 118.4 . .
O10 C18 O9 127.6(4) . .
O10 C18 C15 117.6(4) . .
O9 C18 C15 114.9(4) . .
N4 C19 C20 124.9(6) . .
N4 C19 H19 117.6 . .
C20 C19 H19 117.6 . .
C21 C20 C19 118.6(5) 1_455 .
C21 C20 H20 120.7 1_455 .
C19 C20 H20 120.7 . .
C20 C21 C22 118.6(5) 1_655 .
C20 C21 C24 119.2(5) 1_655 .
C22 C21 C24 122.2(5) . .
C21 C22 C23 119.7(5) . 1_655
C21 C22 H22 120.1 . .
C23 C22 H22 120.1 1_655 .
N4 C23 C22 122.9(5) . 1_455
N4 C23 H23 118.5 . .
C22 C23 H23 118.5 1_455 .
O11 C24 O12 125.7(5) . .
O11 C24 C21 114.3(5) . .
O12 C24 C21 119.9(5) . .
N5 C25 C26 125.5(6) . .
N5 C25 H25 117.3 . .
C26 C25 H25 117.3 . .
C25 C26 C27 117.0(5) . .
C25 C26 H26 121.5 . .
C27 C26 H26 121.5 . .
C26 C27 C28 119.0(5) . .
C26 C27 C30 120.3(5) . .
C28 C27 C30 120.6(5) . .
C29 C28 C27 117.9(6) . .
C29 C28 H28 121.0 . .
C27 C28 H28 121.0 . .
N5 C29 C28 123.6(6) . .
N5 C29 H29 118.2 . .
C28 C29 H29 118.2 . .
O14 C30 O13 126.0(5) . .
O14 C30 C27 117.6(5) . .
O13 C30 C27 116.5(5) . .
N6 C31 C32 125.8(5) . .
N6 C31 H31 117.1 . .
C32 C31 H31 117.1 . .
C33 C32 C31 117.5(5) . .
C33 C32 H32 121.3 . .
C31 C32 H32 121.3 . .
C32 C33 C34 119.7(5) . .
C32 C33 C36 120.9(5) . .
C34 C33 C36 119.3(5) . .
C35 C34 C33 117.7(5) . .
C35 C34 H34 121.1 . .
C33 C34 H34 121.1 . .
N6 C35 C34 124.3(5) . .
N6 C35 H35 117.9 . .
C34 C35 H35 117.9 . .
O16 C36 O15 125.0(5) . .
O16 C36 C33 119.2(5) . .
O15 C36 C33 115.8(5) . .
N7 C37 C38 121.8(5) . .
N7 C37 H37 119.1 . .
C38 C37 H37 119.1 . .
C39 C38 C37 120.0(5) . .
C39 C38 H38 120.0 . .
C37 C38 H38 120.0 . .
C38 C39 C40 117.9(5) . .
C38 C39 C42 121.2(5) . .
C40 C39 C42 121.0(5) . .
C41 C40 C39 118.8(5) . .
C41 C40 H40 120.6 . .
C39 C40 H40 120.6 . .
N7 C41 C40 121.8(5) . .
N7 C41 H41 119.1 . .
C40 C41 H41 119.1 . .
O18 C42 O17 127.0(5) . .
O18 C42 C39 117.4(5) . .
O17 C42 C39 115.6(5) . .
N8 C43 C44 123.3(5) . .
N8 C43 H43 118.4 . .
C44 C43 H43 118.4 . .
C43 C44 C45 119.5(5) . .
C43 C44 H44 120.2 . .
C45 C44 H44 120.2 . .
C46 C45 C44 117.2(4) . .
C46 C45 C48 121.9(4) . 4_665
C44 C45 C48 120.8(4) . 4_665
C47 C46 C45 119.9(5) . .
C47 C46 H46 120.0 . .
C45 C46 H46 120.0 . .
N8 C47 C46 123.1(4) . .
N8 C47 H47 118.5 . .
C46 C47 H47 118.5 . .
O20 C48 O19 127.8(4) 2_557 .
O20 C48 C45 118.0(4) 2_557 4_566
O19 C48 C45 114.2(4) . 4_566
N9 C49 C50 123.3(5) . .
N9 C49 H49 118.4 . .
C50 C49 H49 118.4 . .
C49 C50 C51 119.9(5) . .
C49 C50 H50 120.1 . .
C51 C50 H50 120.1 . .
C52 C51 C50 116.5(4) . .
C52 C51 C54 122.4(4) . .
C50 C51 C54 121.2(5) . .
C53 C52 C51 120.7(5) . .
C53 C52 H52 119.7 . .
C51 C52 H52 119.7 . .
N9 C53 C52 123.4(5) . .
N9 C53 H53 118.3 . .
C52 C53 H53 118.3 . .
O22 C54 O21 126.8(4) 2_656 .
O22 C54 C51 117.7(4) 2_656 .
O21 C54 C51 115.5(4) . .
C56 C55 C56 116(2) 2_556 .
C56 C55 C59 121.8(11) 2_556 .
C56 C55 C59 121.8(11) . .
C55 C56 C57 124(2) . .
C55 C56 H56 118.1 . .
C57 C56 H56 118.1 . .
C56 C57 C58 117(2) . .
C56 C57 H57 121.5 . .
C58 C57 H57 121.5 . .
C57 C58 C57 122(3) 2_556 .
C57 C58 H58 119.1 2_556 .
C57 C58 H58 119.1 . .
C55 C59 H59A 109.5 . .
C55 C59 H59B 109.5 . .
H59A C59 H59B 109.5 . .
C55 C59 H59C 109.5 . .
H59A C59 H59C 109.5 . .
H59B C59 H59C 109.5 . .
O23 C60 N10 121.3(14) . .
N10 C61 H61A 109.5 . .
N10 C61 H61B 109.5 . .
H61A C61 H61B 109.5 . .
N10 C61 H61C 109.5 . .
H61A C61 H61C 109.5 . .
H61B C61 H61C 109.5 . .
N10 C62 H62A 109.5 . .
N10 C62 H62B 109.5 . .
H62A C62 H62B 109.5 . .
N10 C62 H62C 109.5 . .
H62A C62 H62C 109.5 . .
H62B C62 H62C 109.5 . .

loop_
_geom_bond_atom_site_label_1
_geom_bond_atom_site_label_2
_geom_bond_distance
_geom_bond_site_symmetry_2
Co1 O21 2.056(3) .
Co1 O13 2.075(3) .
Co1 O22 2.090(3) .
Co1 O1 2.126(2) .
Co1 N1 2.131(4) .
Co1 N2 2.151(4) .
Co2 O19 2.044(3) .
Co2 O15 2.063(3) .
Co2 O20 2.092(3) .
Co2 N3 2.135(4) 3_667
Co2 O2 2.147(2) .
Co2 N4 2.152(4) .
Co3 O5 2.044(3) .
Co3 O11 2.061(3) .
Co3 O10 2.075(3) .
Co3 O4 2.136(5) .
Co3 N5 2.138(4) 3_777
Co3 O3 2.153(4) .
Co4 O6 2.045(4) .
Co4 O9 2.049(3) .
Co4 O7 2.059(3) 3_677
Co4 N6 2.127(4) .
Co4 O3 2.165(3) .
Co4 N7 2.166(4) .
Co5 O17 2.078(3) 2_556
Co5 O17 2.078(3) .
Co5 N8 2.175(4) .
Co5 N8 2.175(4) 2_556
Co5 N9 2.180(4) .
Co5 N9 2.181(4) 2_556
O1 Co1 2.126(2) 2_656
O2 Co2 2.147(2) 2_557
O5 C6 1.233(6) .
O6 C6 1.257(6) .
O7 C12 1.269(6) .
O7 Co4 2.059(3) 3_677
O8 C12 1.245(6) .
O9 C18 1.265(6) .
O10 C18 1.227(6) .
O11 C24 1.247(7) .
O12 C24 1.262(7) .
O13 C30 1.254(7) .
O14 C30 1.252(7) .
O15 C36 1.270(6) .
O16 C36 1.250(7) .
O17 C42 1.277(7) .
O18 C42 1.222(8) .
O19 C48 1.253(6) .
O20 C48 1.236(6) 2_557
O21 C54 1.260(6) .
O22 C54 1.245(6) 2_656
O23 C60 1.164(14) .
N1 C5 1.335(6) .
N1 C1 1.348(6) .
N2 C11 1.334(7) .
N2 C7 1.360(6) .
N3 C13 1.334(6) .
N3 C17 1.351(6) .
N3 Co2 2.135(4) 3_667
N4 C19 1.336(7) .
N4 C23 1.358(7) .
N5 C25 1.313(7) .
N5 C29 1.342(7) .
N5 Co3 2.138(4) 3_777
N6 C31 1.316(7) .
N6 C35 1.369(7) .
N7 C37 1.308(7) .
N7 C41 1.368(7) .
N8 C47 1.351(6) .
N8 C43 1.351(6) .
N9 C53 1.343(6) .
N9 C49 1.353(6) .
N10 C60 1.373(17) .
N10 C61 1.390(13) .
N10 C62 1.458(14) .
C1 C2 1.380(6) .
C1 H1 0.9500 .
C2 C3 1.404(7) .
C2 H2 0.9500 .
C3 C4 1.368(7) .
C3 C6 1.506(6) .
C4 C5 1.380(7) .
C4 H4 0.9500 .
C5 H5 0.9500 .
C7 C8 1.394(7) .
C7 H7 0.9500 .
C8 C9 1.384(7) .
C8 H8 0.9500 .
C9 C10 1.374(7) .
C9 C12 1.499(7) .
C10 C11 1.390(8) .
C10 H10 0.9500 .
C11 H11 0.9500 .
C13 C14 1.367(6) .
C13 H13 0.9500 .
C14 C15 1.379(7) .
C14 H14 0.9500 .
C15 C16 1.383(7) .
C15 C18 1.518(6) .
C16 C17 1.367(7) .
C16 H16 0.9500 .
C17 H17 0.9500 .
C19 C20 1.395(7) .
C19 H19 0.9500 .
C20 C21 1.361(8) 1_455
C20 H20 0.9500 .
C21 C20 1.361(8) 1_655
C21 C22 1.368(8) .
C21 C24 1.504(7) .
C22 C23 1.396(7) 1_655
C22 H22 0.9500 .
C23 C22 1.396(7) 1_455
C23 H23 0.9500 .
C25 C26 1.384(8) .
C25 H25 0.9500 .
C26 C27 1.396(8) .
C26 H26 0.9500 .
C27 C28 1.397(8) .
C27 C30 1.496(7) .
C28 C29 1.386(7) .
C28 H28 0.9500 .
C29 H29 0.9500 .
C31 C32 1.400(8) .
C31 H31 0.9500 .
C32 C33 1.367(8) .
C32 H32 0.9500 .
C33 C34 1.396(7) .
C33 C36 1.500(8) .
C34 C35 1.383(8) .
C34 H34 0.9500 .
C35 H35 0.9500 .
C37 C38 1.394(8) .
C37 H37 0.9500 .
C38 C39 1.385(8) .
C38 H38 0.9500 .
C39 C40 1.408(8) .
C39 C42 1.523(7) .
C40 C41 1.377(7) .
C40 H40 0.9500 .
C41 H41 0.9500 .
C43 C44 1.369(7) .
C43 H43 0.9500 .
C44 C45 1.409(7) .
C44 H44 0.9500 .
C45 C46 1.381(6) .
C45 C48 1.510(6) 4_665
C46 C47 1.380(7) .
C46 H46 0.9500 .
C47 H47 0.9500 .
C48 O20 1.236(6) 2_557
C48 C45 1.510(6) 4_566
C49 C50 1.371(7) .
C49 H49 0.9500 .
C50 C51 1.391(6) .
C50 H50 0.9500 .
C51 C52 1.388(7) .
C51 C54 1.495(6) .
C52 C53 1.359(7) .
C52 H52 0.9500 .
C53 H53 0.9500 .
C54 O22 1.244(6) 2_656
C55 C56 1.370(9) 2_556
C55 C56 1.370(9) .
C55 C59 1.540(9) .
C56 C57 1.375(9) .
C56 H56 0.9500 .
C57 C58 1.388(9) .
C57 H57 0.9500 .
C58 C57 1.388(9) 2_556
C58 H58 0.9500 .
C59 H59A 0.9800 .
C59 H59B 0.9800 .
C59 H59C 0.9800 .
C61 H61A 0.9800 .
C61 H61B 0.9800 .
C61 H61C 0.9800 .
C62 H62A 0.9800 .
C62 H62B 0.9800 .
C62 H62C 0.9800 .

loop_
_platon_squeeze_void_nr
_platon_squeeze_void_average_x
_platon_squeeze_void_average_y
_platon_squeeze_void_average_z
_platon_squeeze_void_volume
_platon_squeeze_void_count_electrons
_platon_squeeze_void_content
1 -0.006 0.000 0.000 592 30 ' '
2 -0.005 0.500 0.009 1758 124 ' '
3 -0.008 0.000 0.500 592 30 ' '
4 0.250 0.250 0.250 315 12 ' '
5 0.750 0.750 0.750 315 11 ' '
